data_2211658
loop_
_publ_author_name
'Boyd, Peter D.W.'
'Johns, Paul M.'
'Rickard, Clifton E.F.'

_publ_section_title
;
 [1,1'-Diferrocenyl-3,3'-(ethane-1,2-diyldinitrilo)dibutanolato]nickel(II)
 dichloromethane solvate
;
_journal_coeditor_code WN2079
_journal_issue 12
_journal_name_full 'Acta Crystallographica Section E'
_journal_page_first m3260
_journal_page_last m3262
_journal_paper_doi 10.1107/S1600536806046174
_journal_volume 62
_journal_year 2006
_chemical_formula_iupac '[Fe2 Ni (C5 H5)2 (C20 H20 N2 O2)] , C H2 Cl2'
_chemical_formula_moiety 'C30 H30  Fe2 N2 Ni O2 , C H2 Cl2'
_chemical_formula_sum 'C31 H32 Cl2 Fe2 N2 Ni O2'
_chemical_formula_weight 705.90
_chemical_name_systematic
;
[1,1'-Diferrocenyl-3,3'-(ethane-1,2-diyldinitrilo)dibutanolato]nickel(II)
dichloromethane solvate
;
_space_group_IT_number 2
_space_group_name_Hall '-P 1'
_symmetry_cell_setting triclinic
_symmetry_space_group_name_Hall '-P 1'
_symmetry_space_group_name_H-M 'P -1'
_atom_sites_solution_hydrogens geom
_atom_sites_solution_primary direct
_atom_sites_solution_secondary difmap
_audit_creation_method SHELXL97
_cell_angle_alpha 98.1430(10)
_cell_angle_beta 101.8840(10)
_cell_angle_gamma 100.3120(10)
_cell_formula_units_Z 2
_cell_length_a 7.02180(10)
_cell_length_b 12.9673(3)
_cell_length_c 16.3207(3)
_cell_measurement_reflns_used 8192
_cell_measurement_temperature 200(2)
_cell_measurement_theta_max 26
_cell_measurement_theta_min 2
_cell_volume 1405.91(5)
_computing_cell_refinement 'SAINT (Siemens, 1995)'
_computing_data_collection 'SMART (Siemens, 1995)'
_computing_data_reduction SAINT
_computing_molecular_graphics 'ORTEP-3 for Windows (Farrugia, 1997)'
_computing_publication_material 'WinGX (Farrugia, 1999)'
_computing_structure_refinement 'SHELXL97 (Sheldrick, 1997)'
_computing_structure_solution 'SHELXS97 (Sheldrick, 1997)'
_diffrn_ambient_temperature 200(2)
_diffrn_measured_fraction_theta_full 0.988
_diffrn_measured_fraction_theta_max 0.988
_diffrn_measurement_device_type 'Siemens SMART area-detector'
_diffrn_measurement_method \w
_diffrn_radiation_monochromator graphite
_diffrn_radiation_source 'fine-focus sealed tube'
_diffrn_radiation_type MoK\a
_diffrn_radiation_wavelength 0.71073
_diffrn_reflns_av_R_equivalents 0.0201
_diffrn_reflns_av_sigmaI/netI 0.0303
_diffrn_reflns_limit_h_max 8
_diffrn_reflns_limit_h_min -8
_diffrn_reflns_limit_k_max 16
_diffrn_reflns_limit_k_min -16
_diffrn_reflns_limit_l_max 20
_diffrn_reflns_limit_l_min 0
_diffrn_reflns_number 13215
_diffrn_reflns_theta_full 26.42
_diffrn_reflns_theta_max 26.42
_diffrn_reflns_theta_min 1.30
_diffrn_standards_number 0
_exptl_absorpt_coefficient_mu 1.904
_exptl_absorpt_correction_T_max 0.752
_exptl_absorpt_correction_T_min 0.729
_exptl_absorpt_correction_type empirical
_exptl_absorpt_process_details '(XABS2; Parkin <i>et al.</i>,  1995)'
_exptl_crystal_colour Brown
_exptl_crystal_density_diffrn 1.667
_exptl_crystal_density_method 'not measured'
_exptl_crystal_description 'Irregular fragment'
_exptl_crystal_F_000 724
_exptl_crystal_size_max 0.15
_exptl_crystal_size_mid 0.15
_exptl_crystal_size_min 0.15
_refine_diff_density_max 0.421
_refine_diff_density_min -0.342
_refine_ls_extinction_method none
_refine_ls_goodness_of_fit_ref 0.900
_refine_ls_hydrogen_treatment constr
_refine_ls_matrix_type full
_refine_ls_number_parameters 363
_refine_ls_number_reflns 5711
_refine_ls_number_restraints 0
_refine_ls_restrained_S_all 0.900
_refine_ls_R_factor_all 0.0352
_refine_ls_R_factor_gt 0.0268
_refine_ls_shift/su_max 0.002
_refine_ls_shift/su_mean 0.000
_refine_ls_structure_factor_coef Fsqd
_refine_ls_weighting_details 'calc w = 1/[\s^2^(Fo^2^)+(0.0324P)^2^+1.8447P] where P=(Fo^2^+2Fc^2^)/3'
_refine_ls_weighting_scheme calc
_refine_ls_wR_factor_gt 0.0647
_refine_ls_wR_factor_ref 0.0697
_reflns_number_gt 4934
_reflns_number_total 5711
_reflns_threshold_expression I>2\s(I)
_cod_data_source_file wn2079.cif
_cod_data_source_block I
_cod_depositor_comments
;
The following automatic conversions were performed:
'_symmetry_cell_setting' value 'Triclinic' changed to 'triclinic'
according to '/home/saulius/struct/CIF-dictionaries/cif_core.dic'
dictionary named 'cif_core.dic' version 2.4.1 from
2010-06-29.

'_geom_bond_publ_flag' value 'Y' changed to 'y' according to
'/home/saulius/struct/CIF-dictionaries/cif_core.dic' dictionary named
'cif_core.dic' version 2.4.1 from 2010-06-29 (4
times).

'_geom_angle_publ_flag' value 'Y' changed to 'y' according to
'/home/saulius/struct/CIF-dictionaries/cif_core.dic' dictionary named
'cif_core.dic' version 2.4.1 from 2010-06-29 (6 times).

Automatic conversion script
Id: cif_fix_enum 1527 2010-12-29 10:47:43Z saulius 

The following automatic conversions were performed:

'_symmetry_cell_setting' value 'Triclinic' changed to 'triclinic'
according to /home/saulius/struct/CIF-dictionaries/cif_core.dic
dictionary named 'cif_core.dic' version 2.4.1 from
2010-06-29.

'_geom_bond_publ_flag' value 'Y' changed to 'y'
according to /home/saulius/struct/CIF-dictionaries/cif_core.dic
dictionary named 'cif_core.dic' version 2.4.1 from 2010-06-29 (4
times).

'_geom_angle_publ_flag' value 'Y' changed to 'y' according
to /home/saulius/struct/CIF-dictionaries/cif_core.dic dictionary
named 'cif_core.dic' version 2.4.1 from 2010-06-29 (6 times).

Automatic conversion script
Id: cif_fix_values 1715 2011-07-08 13:25:40Z adriana 
;
_cod_database_code 2211658
_cod_database_fobs_code 2211658

loop_
_symmetry_equiv_pos_as_xyz
'x, y, z'
'-x, -y, -z'

loop_
_atom_site_type_symbol
_atom_site_label
_atom_site_fract_x
_atom_site_fract_y
_atom_site_fract_z
_atom_site_U_iso_or_equiv
_atom_site_adp_type
_atom_site_calc_flag
_atom_site_refinement_flags
_atom_site_occupancy
Ni Ni 0.17718(4) 0.99380(2) 0.391416(17) 0.01840(7) Uani d . 1
Fe Fe1 0.10423(5) 0.72007(2) 0.07639(2) 0.02042(8) Uani d . 1
Fe Fe2 0.40449(5) 1.37870(2) 0.27434(2) 0.02070(8) Uani d . 1
O O1 0.1724(2) 1.11294(12) 0.34046(10) 0.0238(3) Uani d . 1
O O2 0.0839(2) 0.92090(12) 0.28018(10) 0.0243(3) Uani d . 1
N N1 0.2734(3) 1.07140(15) 0.50123(11) 0.0212(4) Uani d . 1
N N2 0.1697(3) 0.87205(15) 0.43901(11) 0.0209(4) Uani d . 1
C C1 0.2282(3) 1.21170(17) 0.37829(14) 0.0215(4) Uani d . 1
C C2 0.3053(3) 1.24503(18) 0.46454(15) 0.0253(5) Uani d . 1
H H2A 0.3480 1.3196 0.4856 0.030 Uiso calc R 1
C C3 0.3255(3) 1.17611(18) 0.52382(14) 0.0234(5) Uani d . 1
C C4 0.3008(4) 1.00805(19) 0.56857(14) 0.0262(5) Uani d . 1
H H4A 0.2267 1.0294 0.6113 0.031 Uiso calc R 1
H H4B 0.4439 1.0225 0.5976 0.031 Uiso calc R 1
C C5 0.2282(4) 0.89072(19) 0.53288(14) 0.0271(5) Uani d . 1
H H5A 0.3351 0.8526 0.5513 0.033 Uiso calc R 1
H H5B 0.1125 0.8622 0.5551 0.033 Uiso calc R 1
C C6 0.1119(3) 0.77224(18) 0.39741(15) 0.0226(5) Uani d . 1
C C7 0.0482(3) 0.74516(18) 0.30801(15) 0.0236(5) Uani d . 1
H H7A 0.0111 0.6716 0.2828 0.028 Uiso calc R 1
C C8 0.0362(3) 0.81842(17) 0.25465(14) 0.0209(4) Uani d . 1
C C9 0.4068(4) 1.2265(2) 0.61664(15) 0.0300(5) Uani d . 1
H H9A 0.3016 1.2132 0.6475 0.045 Uiso calc R 1
H H9B 0.4535 1.3036 0.6218 0.045 Uiso calc R 1
H H9C 0.5182 1.1955 0.6409 0.045 Uiso calc R 1
C C10 0.1152(4) 0.68118(19) 0.44608(16) 0.0308(5) Uani d . 1
H H10A 0.2525 0.6839 0.4763 0.046 Uiso calc R 1
H H10B 0.0629 0.6132 0.4061 0.046 Uiso calc R 1
H H10C 0.0324 0.6876 0.4873 0.046 Uiso calc R 1
C C11 0.1967(3) 1.29008(18) 0.32211(15) 0.0239(5) Uani d . 1
C C12 0.1453(3) 1.26597(19) 0.23109(15) 0.0266(5) Uani d . 1
H H12A 0.1291 1.1943 0.1952 0.032 Uiso calc R 1
C C13 0.1226(4) 1.3611(2) 0.20043(17) 0.0313(5) Uani d . 1
H H13A 0.0878 1.3683 0.1392 0.038 Uiso calc R 1
C C14 0.1597(4) 1.4443(2) 0.27167(18) 0.0334(6) Uani d . 1
H H14A 0.1560 1.5205 0.2693 0.040 Uiso calc R 1
C C15 0.2068(4) 1.40173(19) 0.34715(17) 0.0293(5) Uani d . 1
H H15A 0.2400 1.4423 0.4069 0.035 Uiso calc R 1
C C16 0.6852(4) 1.4426(3) 0.34581(19) 0.0457(7) Uani d . 1
H H16A 0.7219 1.4763 0.4075 0.055 Uiso calc R 1
C C17 0.6680(4) 1.3341(3) 0.31293(19) 0.0417(7) Uani d . 1
H H17A 0.6898 1.2772 0.3471 0.050 Uiso calc R 1
C C18 0.6150(4) 1.3197(2) 0.22368(18) 0.0341(6) Uani d . 1
H H18A 0.5915 1.2506 0.1833 0.041 Uiso calc R 1
C C19 0.5992(4) 1.4194(2) 0.20073(17) 0.0302(5) Uani d . 1
H H19A 0.5627 1.4332 0.1413 0.036 Uiso calc R 1
C C20 0.6428(4) 1.4960(2) 0.27613(19) 0.0378(6) Uani d . 1
H H20A 0.6441 1.5738 0.2799 0.045 Uiso calc R 1
C C21 -0.0399(3) 0.78317(18) 0.16180(15) 0.0230(5) Uani d . 1
C C22 -0.1495(3) 0.67924(19) 0.11753(15) 0.0267(5) Uani d . 1
H H22A -0.1859 0.6159 0.1442 0.032 Uiso calc R 1
C C23 -0.1991(4) 0.6825(2) 0.02943(16) 0.0306(5) Uani d . 1
H H23A -0.2751 0.6214 -0.0171 0.037 Uiso calc R 1
C C24 -0.1192(4) 0.7866(2) 0.01827(16) 0.0316(6) Uani d . 1
H H24A -0.1294 0.8115 -0.0374 0.038 Uiso calc R 1
C C25 -0.0207(4) 0.84902(19) 0.09943(15) 0.0279(5) Uani d . 1
H H25A 0.0498 0.9256 0.1111 0.033 Uiso calc R 1
C C26 0.3885(4) 0.7253(3) 0.14014(18) 0.0409(7) Uani d . 1
H H26A 0.4493 0.7570 0.2015 0.049 Uiso calc R 1
C C27 0.2864(4) 0.6178(2) 0.10714(19) 0.0394(7) Uani d . 1
H H27A 0.2623 0.5604 0.1410 0.047 Uiso calc R 1
C C28 0.2254(4) 0.60666(19) 0.01726(17) 0.0314(5) Uani d . 1
H H28A 0.1498 0.5400 -0.0235 0.038 Uiso calc R 1
C C29 0.2908(4) 0.70639(19) -0.00417(16) 0.0285(5) Uani d . 1
H H29A 0.2684 0.7227 -0.0630 0.034 Uiso calc R 1
C C30 0.3905(4) 0.7793(2) 0.07102(17) 0.0345(6) Uani d . 1
H H30A 0.4523 0.8560 0.0749 0.041 Uiso calc R 1
Cl Cl1 -0.49908(11) 1.03339(6) 0.22953(5) 0.04306(17) Uani d . 1
Cl Cl2 -0.28203(12) 1.06183(5) 0.09701(4) 0.04228(16) Uani d . 1
C C31 -0.2715(4) 1.0366(3) 0.2012(2) 0.0480(8) Uani d . 1
H H31A -0.2328 0.9674 0.2051 0.058 Uiso calc R 1
H H31B -0.1676 1.0929 0.2421 0.058 Uiso calc R 1

loop_
_atom_site_aniso_label
_atom_site_aniso_U_11
_atom_site_aniso_U_22
_atom_site_aniso_U_33
_atom_site_aniso_U_12
_atom_site_aniso_U_13
_atom_site_aniso_U_23
Ni 0.02079(14) 0.01931(14) 0.01543(14) 0.00407(11) 0.00559(11) 0.00272(10)
Fe1 0.02327(17) 0.01951(16) 0.01895(16) 0.00541(13) 0.00659(13) 0.00179(12)
Fe2 0.02275(17) 0.01720(15) 0.02241(17) 0.00239(12) 0.00837(13) 0.00255(12)
O1 0.0323(9) 0.0204(8) 0.0176(8) 0.0030(7) 0.0064(7) 0.0029(6)
O2 0.0328(9) 0.0199(8) 0.0188(8) 0.0046(7) 0.0055(7) 0.0015(6)
N1 0.0193(9) 0.0271(10) 0.0176(9) 0.0052(8) 0.0056(7) 0.0036(7)
N2 0.0203(9) 0.0260(9) 0.0182(9) 0.0068(8) 0.0063(7) 0.0053(7)
C1 0.0193(11) 0.0208(11) 0.0259(12) 0.0027(9) 0.0105(9) 0.0042(9)
C2 0.0264(12) 0.0218(11) 0.0248(12) 0.0015(9) 0.0059(9) -0.0002(9)
C3 0.0187(11) 0.0296(12) 0.0207(11) 0.0046(9) 0.0059(9) -0.0008(9)
C4 0.0262(12) 0.0338(13) 0.0186(11) 0.0067(10) 0.0048(9) 0.0054(9)
C5 0.0311(13) 0.0336(13) 0.0196(11) 0.0076(10) 0.0084(10) 0.0099(10)
C6 0.0189(11) 0.0246(11) 0.0280(12) 0.0062(9) 0.0100(9) 0.0089(9)
C7 0.0241(11) 0.0215(11) 0.0249(12) 0.0048(9) 0.0071(9) 0.0020(9)
C8 0.0180(10) 0.0230(11) 0.0223(11) 0.0051(9) 0.0081(9) 0.0007(9)
C9 0.0294(13) 0.0358(13) 0.0213(12) 0.0061(11) 0.0053(10) -0.0038(10)
C10 0.0350(14) 0.0266(12) 0.0341(14) 0.0082(11) 0.0094(11) 0.0123(10)
C11 0.0222(11) 0.0228(11) 0.0280(12) 0.0032(9) 0.0094(9) 0.0063(9)
C12 0.0239(12) 0.0261(12) 0.0262(12) -0.0015(9) 0.0038(10) 0.0049(9)
C13 0.0258(12) 0.0345(13) 0.0332(14) 0.0033(10) 0.0046(10) 0.0124(11)
C14 0.0358(14) 0.0305(13) 0.0442(15) 0.0165(11) 0.0190(12) 0.0151(11)
C15 0.0367(14) 0.0251(12) 0.0332(13) 0.0110(10) 0.0192(11) 0.0073(10)
C16 0.0286(14) 0.064(2) 0.0328(15) -0.0107(13) 0.0043(12) 0.0015(14)
C17 0.0288(14) 0.0580(18) 0.0473(17) 0.0143(13) 0.0141(12) 0.0258(14)
C18 0.0351(14) 0.0321(13) 0.0442(16) 0.0132(11) 0.0228(12) 0.0096(11)
C19 0.0292(13) 0.0319(13) 0.0339(14) 0.0050(10) 0.0153(11) 0.0109(11)
C20 0.0351(14) 0.0284(13) 0.0472(17) -0.0061(11) 0.0190(13) 0.0005(11)
C21 0.0229(11) 0.0225(11) 0.0240(11) 0.0076(9) 0.0066(9) 0.0005(9)
C22 0.0228(12) 0.0271(12) 0.0282(12) 0.0033(9) 0.0083(10) -0.0019(10)
C23 0.0263(12) 0.0347(13) 0.0260(12) 0.0078(10) 0.0023(10) -0.0061(10)
C24 0.0352(14) 0.0367(14) 0.0241(12) 0.0178(11) 0.0031(10) 0.0024(10)
C25 0.0358(13) 0.0265(12) 0.0231(12) 0.0149(10) 0.0060(10) 0.0017(9)
C26 0.0265(13) 0.0651(19) 0.0287(14) 0.0163(13) 0.0019(11) -0.0005(13)
C27 0.0432(16) 0.0490(16) 0.0456(16) 0.0291(14) 0.0244(13) 0.0283(13)
C28 0.0347(14) 0.0232(12) 0.0392(14) 0.0081(10) 0.0170(11) 0.0009(10)
C29 0.0317(13) 0.0302(12) 0.0282(13) 0.0083(10) 0.0155(10) 0.0061(10)
C30 0.0267(13) 0.0335(13) 0.0408(15) 0.0008(11) 0.0126(11) -0.0004(11)
Cl1 0.0424(4) 0.0487(4) 0.0397(4) 0.0090(3) 0.0107(3) 0.0130(3)
Cl2 0.0542(4) 0.0370(3) 0.0376(4) 0.0091(3) 0.0128(3) 0.0116(3)
C31 0.0332(15) 0.070(2) 0.0434(17) 0.0133(15) 0.0045(13) 0.0244(16)

loop_
_atom_type_symbol
_atom_type_description
_atom_type_scat_dispersion_real
_atom_type_scat_dispersion_imag
_atom_type_scat_source
C C 0.0033 0.0016 'International Tables Vol C Tables 4.2.6.8 and 6.1.1.4'
H H 0.0000 0.0000 'International Tables Vol C Tables 4.2.6.8 and 6.1.1.4'
N N 0.0061 0.0033 'International Tables Vol C Tables 4.2.6.8 and 6.1.1.4'
O O 0.0106 0.0060 'International Tables Vol C Tables 4.2.6.8 and 6.1.1.4'
Fe Fe 0.3463 0.8444 'International Tables Vol C Tables 4.2.6.8 and 6.1.1.4'
Ni Ni 0.3393 1.1124 'International Tables Vol C Tables 4.2.6.8 and 6.1.1.4'
Cl Cl 0.1484 0.1585 'International Tables Vol C Tables 4.2.6.8 and 6.1.1.4'

loop_
_geom_angle_atom_site_label_1
_geom_angle_atom_site_label_2
_geom_angle_atom_site_label_3
_geom_angle
_geom_angle_publ_flag
O2 Ni N1 177.85(8) y
O2 Ni N2 94.93(7) y
N1 Ni N2 87.16(8) y
O2 Ni O1 83.18(7) y
N1 Ni O1 94.75(8) y
N2 Ni O1 177.23(8) y
C26 Fe1 C22 127.10(11) ?
C26 Fe1 C27 40.74(12) ?
C22 Fe1 C27 109.20(10) ?
C26 Fe1 C30 40.43(11) ?
C22 Fe1 C30 163.68(10) ?
C27 Fe1 C30 68.13(11) ?
C26 Fe1 C25 119.45(11) ?
C22 Fe1 C25 68.81(10) ?
C27 Fe1 C25 155.22(11) ?
C30 Fe1 C25 106.47(11) ?
C26 Fe1 C21 107.95(10) ?
C22 Fe1 C21 41.05(9) ?
C27 Fe1 C21 121.18(10) ?
C30 Fe1 C21 125.35(10) ?
C25 Fe1 C21 40.89(9) ?
C26 Fe1 C28 68.21(11) ?
C22 Fe1 C28 121.39(10) ?
C27 Fe1 C28 40.57(11) ?
C30 Fe1 C28 67.84(10) ?
C25 Fe1 C28 161.86(10) ?
C21 Fe1 C28 156.33(10) ?
C26 Fe1 C24 153.55(12) ?
C22 Fe1 C24 68.36(10) ?
C27 Fe1 C24 163.68(12) ?
C30 Fe1 C24 118.88(11) ?
C25 Fe1 C24 40.43(10) ?
C21 Fe1 C24 68.34(9) ?
C28 Fe1 C24 125.77(10) ?
C26 Fe1 C29 67.75(11) ?
C22 Fe1 C29 155.34(10) ?
C27 Fe1 C29 67.85(10) ?
C30 Fe1 C29 40.10(10) ?
C25 Fe1 C29 124.53(10) ?
C21 Fe1 C29 161.95(10) ?
C28 Fe1 C29 40.22(10) ?
C24 Fe1 C29 107.22(10) ?
C26 Fe1 C23 164.70(12) ?
C22 Fe1 C23 40.50(10) ?
C27 Fe1 C23 127.33(12) ?
C30 Fe1 C23 153.84(11) ?
C25 Fe1 C23 68.20(10) ?
C21 Fe1 C23 68.37(9) ?
C28 Fe1 C23 108.82(10) ?
C24 Fe1 C23 40.45(10) ?
C29 Fe1 C23 120.40(10) ?
C16 Fe2 C15 108.87(12) ?
C16 Fe2 C17 40.44(13) ?
C15 Fe2 C17 125.88(11) ?
C16 Fe2 C11 121.40(11) ?
C15 Fe2 C11 41.08(9) ?
C17 Fe2 C11 107.52(10) ?
C16 Fe2 C12 155.88(12) ?
C15 Fe2 C12 68.82(10) ?
C17 Fe2 C12 120.15(11) ?
C11 Fe2 C12 40.93(9) ?
C16 Fe2 C20 40.83(12) ?
C15 Fe2 C20 121.96(11) ?
C17 Fe2 C20 68.27(12) ?
C11 Fe2 C20 157.18(11) ?
C12 Fe2 C20 160.96(11) ?
C16 Fe2 C14 126.73(13) ?
C15 Fe2 C14 40.75(10) ?
C17 Fe2 C14 163.46(12) ?
C11 Fe2 C14 68.58(10) ?
C12 Fe2 C14 68.18(10) ?
C20 Fe2 C14 108.70(11) ?
C16 Fe2 C18 67.79(12) ?
C15 Fe2 C18 162.03(10) ?
C17 Fe2 C18 40.18(11) ?
C11 Fe2 C18 124.24(10) ?
C12 Fe2 C18 106.59(11) ?
C20 Fe2 C18 67.94(11) ?
C14 Fe2 C18 155.32(11) ?
C16 Fe2 C19 68.04(11) ?
C15 Fe2 C19 156.48(10) ?
C17 Fe2 C19 67.93(11) ?
C11 Fe2 C19 160.88(10) ?
C12 Fe2 C19 123.87(10) ?
C20 Fe2 C19 40.30(10) ?
C14 Fe2 C19 121.06(10) ?
C18 Fe2 C19 40.41(10) ?
C16 Fe2 C13 162.87(12) ?
C15 Fe2 C13 68.61(11) ?
C17 Fe2 C13 154.73(12) ?
C11 Fe2 C13 68.62(10) ?
C12 Fe2 C13 40.52(9) ?
C20 Fe2 C13 124.97(11) ?
C14 Fe2 C13 40.44(11) ?
C18 Fe2 C13 119.94(11) ?
C19 Fe2 C13 107.10(10) ?
C1 O1 Ni 126.80(14) ?
C8 O2 Ni 126.96(14) ?
C3 N1 C4 117.74(19) ?
C3 N1 Ni 126.75(16) ?
C4 N1 Ni 115.46(14) ?
C6 N2 C5 118.06(18) ?
C6 N2 Ni 126.51(15) ?
C5 N2 Ni 115.39(15) ?
O1 C1 C2 124.4(2) ?
O1 C1 C11 115.0(2) ?
C2 C1 C11 120.5(2) ?
C1 C2 C3 124.5(2) ?
C1 C2 H2A 117.8 ?
C3 C2 H2A 117.8 ?
N1 C3 C2 122.7(2) ?
N1 C3 C9 119.8(2) ?
C2 C3 C9 117.5(2) ?
N1 C4 C5 111.20(18) ?
N1 C4 H4A 109.4 ?
C5 C4 H4A 109.4 ?
N1 C4 H4B 109.4 ?
C5 C4 H4B 109.4 ?
H4A C4 H4B 108.0 ?
N2 C5 C4 110.47(18) ?
N2 C5 H5A 109.6 ?
C4 C5 H5A 109.6 ?
N2 C5 H5B 109.6 ?
C4 C5 H5B 109.6 ?
H5A C5 H5B 108.1 ?
N2 C6 C7 122.9(2) ?
N2 C6 C10 120.0(2) ?
C7 C6 C10 117.1(2) ?
C8 C7 C6 124.3(2) ?
C8 C7 H7A 117.9 ?
C6 C7 H7A 117.9 ?
O2 C8 C7 124.4(2) ?
O2 C8 C21 114.78(19) ?
C7 C8 C21 120.8(2) ?
C3 C9 H9A 109.5 ?
C3 C9 H9B 109.5 ?
H9A C9 H9B 109.5 ?
C3 C9 H9C 109.5 ?
H9A C9 H9C 109.5 ?
H9B C9 H9C 109.5 ?
C6 C10 H10A 109.5 ?
C6 C10 H10B 109.5 ?
H10A C10 H10B 109.5 ?
C6 C10 H10C 109.5 ?
H10A C10 H10C 109.5 ?
H10B C10 H10C 109.5 ?
C12 C11 C15 107.4(2) ?
C12 C11 C1 125.1(2) ?
C15 C11 C1 127.4(2) ?
C12 C11 Fe2 69.49(13) ?
C15 C11 Fe2 69.24(13) ?
C1 C11 Fe2 127.58(16) ?
C13 C12 C11 108.3(2) ?
C13 C12 Fe2 70.00(14) ?
C11 C12 Fe2 69.58(13) ?
C13 C12 H12A 125.8 ?
C11 C12 H12A 125.8 ?
Fe2 C12 H12A 125.8 ?
C12 C13 C14 108.0(2) ?
C12 C13 Fe2 69.47(14) ?
C14 C13 Fe2 69.59(15) ?
C12 C13 H13A 126.0 ?
C14 C13 H13A 126.0 ?
Fe2 C13 H13A 126.0 ?
C15 C14 C13 108.6(2) ?
C15 C14 Fe2 69.38(14) ?
C13 C14 Fe2 69.98(14) ?
C15 C14 H14A 125.7 ?
C13 C14 H14A 125.7 ?
Fe2 C14 H14A 125.7 ?
C14 C15 C11 107.6(2) ?
C14 C15 Fe2 69.87(14) ?
C11 C15 Fe2 69.68(13) ?
C14 C15 H15A 126.2 ?
C11 C15 H15A 126.2 ?
Fe2 C15 H15A 126.2 ?
C17 C16 C20 108.2(3) ?
C17 C16 Fe2 70.11(16) ?
C20 C16 Fe2 70.00(16) ?
C17 C16 H16A 125.9 ?
C20 C16 H16A 125.9 ?
Fe2 C16 H16A 125.9 ?
C16 C17 C18 108.0(2) ?
C16 C17 Fe2 69.44(16) ?
C18 C17 Fe2 70.12(15) ?
C16 C17 H17A 126.0 ?
C18 C17 H17A 126.0 ?
Fe2 C17 H17A 126.0 ?
C17 C18 C19 108.3(2) ?
C17 C18 Fe2 69.71(15) ?
C19 C18 Fe2 69.83(14) ?
C17 C18 H18A 125.9 ?
C19 C18 H18A 125.9 ?
Fe2 C18 H18A 125.9 ?
C20 C19 C18 108.1(2) ?
C20 C19 Fe2 69.69(14) ?
C18 C19 Fe2 69.76(14) ?
C20 C19 H19A 126.0 ?
C18 C19 H19A 126.0 ?
Fe2 C19 H19A 126.0 ?
C19 C20 C16 107.5(2) ?
C19 C20 Fe2 70.01(14) ?
C16 C20 Fe2 69.17(15) ?
C19 C20 H20A 126.3 ?
C16 C20 H20A 126.3 ?
Fe2 C20 H20A 126.3 ?
C25 C21 C22 107.5(2) ?
C25 C21 C8 125.4(2) ?
C22 C21 C8 127.1(2) ?
C25 C21 Fe1 69.54(13) ?
C22 C21 Fe1 69.19(13) ?
C8 C21 Fe1 127.71(16) ?
C23 C22 C21 107.9(2) ?
C23 C22 Fe1 70.20(14) ?
C21 C22 Fe1 69.75(13) ?
C23 C22 H22A 126.1 ?
C21 C22 H22A 126.1 ?
Fe1 C22 H22A 126.1 ?
C22 C23 C24 108.3(2) ?
C22 C23 Fe1 69.29(14) ?
C24 C23 Fe1 69.76(14) ?
C22 C23 H23A 125.8 ?
C24 C23 H23A 125.8 ?
Fe1 C23 H23A 125.8 ?
C25 C24 C23 108.3(2) ?
C25 C24 Fe1 69.61(13) ?
C23 C24 Fe1 69.79(14) ?
C25 C24 H24A 125.8 ?
C23 C24 H24A 125.8 ?
Fe1 C24 H24A 125.8 ?
C24 C25 C21 108.0(2) ?
C24 C25 Fe1 69.96(13) ?
C21 C25 Fe1 69.58(13) ?
C24 C25 H25A 126.0 ?
C21 C25 H25A 126.0 ?
Fe1 C25 H25A 126.0 ?
C30 C26 C27 108.0(2) ?
C30 C26 Fe1 70.06(15) ?
C27 C26 Fe1 69.91(15) ?
C30 C26 H26A 126.0 ?
C27 C26 H26A 126.0 ?
Fe1 C26 H26A 126.0 ?
C28 C27 C26 107.6(2) ?
C28 C27 Fe1 69.92(14) ?
C26 C27 Fe1 69.34(15) ?
C28 C27 H27A 126.2 ?
C26 C27 H27A 126.2 ?
Fe1 C27 H27A 126.2 ?
C29 C28 C27 107.7(2) ?
C29 C28 Fe1 69.90(13) ?
C27 C28 Fe1 69.50(14) ?
C29 C28 H28A 126.1 ?
C27 C28 H28A 126.1 ?
Fe1 C28 H28A 126.1 ?
C30 C29 C28 108.6(2) ?
C30 C29 Fe1 69.71(14) ?
C28 C29 Fe1 69.88(14) ?
C30 C29 H29A 125.7 ?
C28 C29 H29A 125.7 ?
Fe1 C29 H29A 125.7 ?
C29 C30 C26 108.1(2) ?
C29 C30 Fe1 70.19(14) ?
C26 C30 Fe1 69.51(15) ?
C29 C30 H30A 125.9 ?
C26 C30 H30A 125.9 ?
Fe1 C30 H30A 125.9 ?
Cl1 C31 Cl2 112.34(16) ?
Cl1 C31 H31A 109.1 ?
Cl2 C31 H31A 109.1 ?
Cl1 C31 H31B 109.1 ?
Cl2 C31 H31B 109.1 ?
H31A C31 H31B 107.9 ?

loop_
_geom_bond_atom_site_label_1
_geom_bond_atom_site_label_2
_geom_bond_distance
_geom_bond_publ_flag
Ni O2 1.8496(15) y
Ni N1 1.8515(18) y
Ni N2 1.8529(18) y
Ni O1 1.8575(15) y
Fe1 C26 2.037(3) ?
Fe1 C22 2.040(2) ?
Fe1 C27 2.044(2) ?
Fe1 C30 2.044(3) ?
Fe1 C25 2.047(2) ?
Fe1 C21 2.048(2) ?
Fe1 C28 2.050(2) ?
Fe1 C24 2.052(2) ?
Fe1 C29 2.050(2) ?
Fe1 C23 2.052(2) ?
Fe2 C16 2.032(3) ?
Fe2 C15 2.038(2) ?
Fe2 C17 2.040(3) ?
Fe2 C11 2.044(2) ?
Fe2 C12 2.043(2) ?
Fe2 C20 2.042(3) ?
Fe2 C14 2.045(2) ?
Fe2 C18 2.046(2) ?
Fe2 C19 2.047(2) ?
Fe2 C13 2.050(3) ?
O1 C1 1.293(3) ?
O2 C8 1.295(3) ?
N1 C3 1.318(3) ?
N1 C4 1.465(3) ?
N2 C6 1.323(3) ?
N2 C5 1.475(3) ?
C1 C2 1.375(3) ?
C1 C11 1.478(3) ?
C2 C3 1.410(3) ?
C2 H2A 0.9500 ?
C3 C9 1.509(3) ?
C4 C5 1.504(3) ?
C4 H4A 0.9900 ?
C4 H4B 0.9900 ?
C5 H5A 0.9900 ?
C5 H5B 0.9900 ?
C6 C7 1.408(3) ?
C6 C10 1.515(3) ?
C7 C8 1.379(3) ?
C7 H7A 0.9500 ?
C8 C21 1.474(3) ?
C9 H9A 0.9800 ?
C9 H9B 0.9800 ?
C9 H9C 0.9800 ?
C10 H10A 0.9800 ?
C10 H10B 0.9800 ?
C10 H10C 0.9800 ?
C11 C12 1.429(3) ?
C11 C15 1.432(3) ?
C12 C13 1.417(3) ?
C12 H12A 1.0000 ?
C13 C14 1.415(4) ?
C13 H13A 1.0000 ?
C14 C15 1.422(4) ?
C14 H14A 1.0000 ?
C15 H15A 1.0000 ?
C16 C17 1.407(4) ?
C16 C20 1.421(4) ?
C16 H16A 1.0000 ?
C17 C18 1.403(4) ?
C17 H17A 1.0000 ?
C18 C19 1.413(3) ?
C18 H18A 1.0000 ?
C19 C20 1.409(4) ?
C19 H19A 1.0000 ?
C20 H20A 1.0000 ?
C21 C25 1.430(3) ?
C21 C22 1.433(3) ?
C22 C23 1.416(3) ?
C22 H22A 1.0000 ?
C23 C24 1.419(4) ?
C23 H23A 1.0000 ?
C24 C25 1.416(3) ?
C24 H24A 1.0000 ?
C25 H25A 1.0000 ?
C26 C30 1.410(4) ?
C26 C27 1.421(4) ?
C26 H26A 1.0000 ?
C27 C28 1.419(4) ?
C27 H27A 1.0000 ?
C28 C29 1.410(3) ?
C28 H28A 1.0000 ?
C29 C30 1.403(4) ?
C29 H29A 1.0000 ?
C30 H30A 1.0000 ?
Cl1 C31 1.748(3) ?
Cl2 C31 1.766(3) ?
C31 H31A 0.9900 ?
C31 H31B 0.9900 ?

loop_
_geom_torsion_atom_site_label_1
_geom_torsion_atom_site_label_2
_geom_torsion_atom_site_label_3
_geom_torsion_atom_site_label_4
_geom_torsion
O2 Ni O1 C1 -177.83(19)
N1 Ni O1 C1 1.58(19)
N2 Ni O2 C8 -0.13(19)
O1 Ni O2 C8 -178.10(19)
N2 Ni N1 C3 178.41(19)
O1 Ni N1 C3 -3.60(19)
N2 Ni N1 C4 1.07(16)
O1 Ni N1 C4 179.07(15)
O2 Ni N2 C6 -0.13(19)
N1 Ni N2 C6 -179.61(19)
O2 Ni N2 C5 -177.92(15)
N1 Ni N2 C5 2.60(16)
Ni O1 C1 C2 1.2(3)
Ni O1 C1 C11 -176.59(14)
O1 C1 C2 C3 -3.1(4)
C11 C1 C2 C3 174.7(2)
C4 N1 C3 C2 -179.8(2)
Ni N1 C3 C2 2.9(3)
C4 N1 C3 C9 -1.0(3)
Ni N1 C3 C9 -178.32(16)
C1 C2 C3 N1 0.9(4)
C1 C2 C3 C9 -177.9(2)
C3 N1 C4 C5 178.1(2)
Ni N1 C4 C5 -4.3(2)
C6 N2 C5 C4 176.6(2)
Ni N2 C5 C4 -5.5(2)
N1 C4 C5 N2 6.0(3)
C5 N2 C6 C7 178.4(2)
Ni N2 C6 C7 0.7(3)
C5 N2 C6 C10 -2.4(3)
Ni N2 C6 C10 179.83(16)
N2 C6 C7 C8 -1.0(4)
C10 C6 C7 C8 179.8(2)
Ni O2 C8 C7 -0.2(3)
Ni O2 C8 C21 178.16(14)
C6 C7 C8 O2 0.7(4)
C6 C7 C8 C21 -177.5(2)
O1 C1 C11 C12 -11.6(3)
C2 C1 C11 C12 170.5(2)
O1 C1 C11 C15 166.9(2)
C2 C1 C11 C15 -11.1(4)
O1 C1 C11 Fe2 -101.6(2)
C2 C1 C11 Fe2 80.4(3)
C16 Fe2 C11 C12 -158.17(16)
C15 Fe2 C11 C12 118.9(2)
C17 Fe2 C11 C12 -116.10(16)
C20 Fe2 C11 C12 168.4(3)
C14 Fe2 C11 C12 80.96(15)
C18 Fe2 C11 C12 -75.07(17)
C19 Fe2 C11 C12 -43.1(3)
C13 Fe2 C11 C12 37.38(14)
C16 Fe2 C11 C15 82.90(18)
C17 Fe2 C11 C15 124.97(16)
C12 Fe2 C11 C15 -118.9(2)
C20 Fe2 C11 C15 49.5(3)
C14 Fe2 C11 C15 -37.97(15)
C18 Fe2 C11 C15 166.00(16)
C19 Fe2 C11 C15 -162.1(3)
C13 Fe2 C11 C15 -81.55(16)
C16 Fe2 C11 C1 -39.0(2)
C15 Fe2 C11 C1 -121.9(3)
C17 Fe2 C11 C1 3.1(2)
C12 Fe2 C11 C1 119.2(3)
C20 Fe2 C11 C1 -72.4(3)
C14 Fe2 C11 C1 -159.9(2)
C18 Fe2 C11 C1 44.1(2)
C19 Fe2 C11 C1 76.0(4)
C13 Fe2 C11 C1 156.5(2)
C15 C11 C12 C13 -0.4(3)
C1 C11 C12 C13 178.3(2)
Fe2 C11 C12 C13 -59.48(17)
C15 C11 C12 Fe2 59.07(16)
C1 C11 C12 Fe2 -122.2(2)
C16 Fe2 C12 C13 170.5(3)
C15 Fe2 C12 C13 81.45(16)
C17 Fe2 C12 C13 -158.43(16)
C11 Fe2 C12 C13 119.5(2)
C20 Fe2 C12 C13 -46.7(4)
C14 Fe2 C12 C13 37.50(15)
C18 Fe2 C12 C13 -116.92(16)
C19 Fe2 C12 C13 -76.11(18)
C16 Fe2 C12 C11 51.0(3)
C15 Fe2 C12 C11 -38.08(14)
C17 Fe2 C12 C11 82.04(17)
C20 Fe2 C12 C11 -166.2(3)
C14 Fe2 C12 C11 -82.03(15)
C18 Fe2 C12 C11 123.54(14)
C19 Fe2 C12 C11 164.36(13)
C13 Fe2 C12 C11 -119.5(2)
C11 C12 C13 C14 0.1(3)
Fe2 C12 C13 C14 -59.14(17)
C11 C12 C13 Fe2 59.21(16)
C16 Fe2 C13 C12 -166.8(3)
C15 Fe2 C13 C12 -82.01(16)
C17 Fe2 C13 C12 48.1(3)
C11 Fe2 C13 C12 -37.74(14)
C20 Fe2 C13 C12 163.17(15)
C14 Fe2 C13 C12 -119.4(2)
C18 Fe2 C13 C12 80.41(17)
C19 Fe2 C13 C12 122.50(15)
C16 Fe2 C13 C14 -47.4(4)
C15 Fe2 C13 C14 37.38(15)
C17 Fe2 C13 C14 167.5(2)
C11 Fe2 C13 C14 81.65(16)
C12 Fe2 C13 C14 119.4(2)
C20 Fe2 C13 C14 -77.44(18)
C18 Fe2 C13 C14 -160.20(15)
C19 Fe2 C13 C14 -118.11(15)
C12 C13 C14 C15 0.3(3)
Fe2 C13 C14 C15 -58.77(18)
C12 C13 C14 Fe2 59.07(17)
C16 Fe2 C14 C15 -75.66(19)
C17 Fe2 C14 C15 -41.1(4)
C11 Fe2 C14 C15 38.26(15)
C12 Fe2 C14 C15 82.45(16)
C20 Fe2 C14 C15 -117.59(16)
C18 Fe2 C14 C15 164.7(2)
C19 Fe2 C14 C15 -160.19(15)
C13 Fe2 C14 C15 120.0(2)
C16 Fe2 C14 C13 164.31(16)
C15 Fe2 C14 C13 -120.0(2)
C17 Fe2 C14 C13 -161.1(4)
C11 Fe2 C14 C13 -81.76(15)
C12 Fe2 C14 C13 -37.58(14)
C20 Fe2 C14 C13 122.39(16)
C18 Fe2 C14 C13 44.7(3)
C19 Fe2 C14 C13 79.78(17)
C13 C14 C15 C11 -0.6(3)
Fe2 C14 C15 C11 -59.69(16)
C13 C14 C15 Fe2 59.14(18)
C12 C11 C15 C14 0.6(3)
C1 C11 C15 C14 -178.1(2)
Fe2 C11 C15 C14 59.81(17)
C12 C11 C15 Fe2 -59.22(16)
C1 C11 C15 Fe2 122.1(2)
C16 Fe2 C15 C14 124.85(18)
C17 Fe2 C15 C14 166.66(17)
C11 Fe2 C15 C14 -118.7(2)
C12 Fe2 C15 C14 -80.73(17)
C20 Fe2 C15 C14 81.67(19)
C18 Fe2 C15 C14 -159.1(3)
C19 Fe2 C15 C14 46.7(3)
C13 Fe2 C15 C14 -37.09(15)
C16 Fe2 C15 C11 -116.47(16)
C17 Fe2 C15 C11 -74.66(19)
C12 Fe2 C15 C11 37.95(14)
C20 Fe2 C15 C11 -159.66(15)
C14 Fe2 C15 C11 118.7(2)
C18 Fe2 C15 C11 -40.4(4)
C19 Fe2 C15 C11 165.3(2)
C13 Fe2 C15 C11 81.58(15)
C15 Fe2 C16 C17 123.62(17)
C11 Fe2 C16 C17 80.06(19)
C12 Fe2 C16 C17 43.5(3)
C20 Fe2 C16 C17 -119.0(2)
C14 Fe2 C16 C17 165.57(16)
C18 Fe2 C16 C17 -37.51(16)
C19 Fe2 C16 C17 -81.28(17)
C13 Fe2 C16 C17 -157.9(3)
C15 Fe2 C16 C20 -117.38(17)
C17 Fe2 C16 C20 119.0(2)
C11 Fe2 C16 C20 -160.94(15)
C12 Fe2 C16 C20 162.5(2)
C14 Fe2 C16 C20 -75.4(2)
C18 Fe2 C16 C20 81.49(17)
C19 Fe2 C16 C20 37.72(16)
C13 Fe2 C16 C20 -38.9(5)
C20 C16 C17 C18 -0.1(3)
Fe2 C16 C17 C18 59.76(19)
C20 C16 C17 Fe2 -59.89(19)
C15 Fe2 C17 C16 -76.5(2)
C11 Fe2 C17 C16 -118.16(17)
C12 Fe2 C17 C16 -161.03(16)
C20 Fe2 C17 C16 38.00(17)
C14 Fe2 C17 C16 -44.6(4)
C18 Fe2 C17 C16 119.1(2)
C19 Fe2 C17 C16 81.59(18)
C13 Fe2 C17 C16 164.9(2)
C16 Fe2 C17 C18 -119.1(2)
C15 Fe2 C17 C18 164.39(15)
C11 Fe2 C17 C18 122.74(16)
C12 Fe2 C17 C18 79.87(18)
C20 Fe2 C17 C18 -81.10(17)
C14 Fe2 C17 C18 -163.7(3)
C19 Fe2 C17 C18 -37.51(16)
C13 Fe2 C17 C18 45.8(3)
C16 C17 C18 C19 0.0(3)
Fe2 C17 C18 C19 59.37(18)
C16 C17 C18 Fe2 -59.34(19)
C16 Fe2 C18 C17 37.75(18)
C15 Fe2 C18 C17 -45.0(4)
C11 Fe2 C18 C17 -76.0(2)
C12 Fe2 C18 C17 -117.35(17)
C20 Fe2 C18 C17 82.00(19)
C14 Fe2 C18 C17 168.9(2)
C19 Fe2 C18 C17 119.5(2)
C13 Fe2 C18 C17 -159.30(17)
C16 Fe2 C18 C19 -81.74(18)
C15 Fe2 C18 C19 -164.5(3)
C17 Fe2 C18 C19 -119.5(2)
C11 Fe2 C18 C19 164.50(15)
C12 Fe2 C18 C19 123.16(16)
C20 Fe2 C18 C19 -37.50(16)
C14 Fe2 C18 C19 49.5(3)
C13 Fe2 C18 C19 81.21(18)
C17 C18 C19 C20 0.1(3)
Fe2 C18 C19 C20 59.37(18)
C17 C18 C19 Fe2 -59.29(18)
C16 Fe2 C19 C20 -38.20(18)
C15 Fe2 C19 C20 48.8(3)
C17 Fe2 C19 C20 -81.98(19)
C11 Fe2 C19 C20 -161.7(3)
C12 Fe2 C19 C20 165.65(16)
C14 Fe2 C19 C20 82.46(19)
C18 Fe2 C19 C20 -119.3(2)
C13 Fe2 C19 C20 124.36(17)
C16 Fe2 C19 C18 81.08(19)
C15 Fe2 C19 C18 168.1(3)
C17 Fe2 C19 C18 37.30(17)
C11 Fe2 C19 C18 -42.4(4)
C12 Fe2 C19 C18 -75.07(19)
C20 Fe2 C19 C18 119.3(2)
C14 Fe2 C19 C18 -158.26(17)
C13 Fe2 C19 C18 -116.36(17)
C18 C19 C20 C16 -0.2(3)
Fe2 C19 C20 C16 59.26(18)
C18 C19 C20 Fe2 -59.41(18)
C17 C16 C20 C19 0.2(3)
Fe2 C16 C20 C19 -59.79(18)
C17 C16 C20 Fe2 59.96(19)
C16 Fe2 C20 C19 118.7(2)
C15 Fe2 C20 C19 -159.28(15)
C17 Fe2 C20 C19 81.05(17)
C11 Fe2 C20 C19 164.6(2)
C12 Fe2 C20 C19 -39.1(4)
C14 Fe2 C20 C19 -116.29(16)
C18 Fe2 C20 C19 37.60(16)
C13 Fe2 C20 C19 -74.34(19)
C15 Fe2 C20 C16 82.0(2)
C17 Fe2 C20 C16 -37.65(18)
C11 Fe2 C20 C16 45.9(3)
C12 Fe2 C20 C16 -157.8(3)
C14 Fe2 C20 C16 125.02(18)
C18 Fe2 C20 C16 -81.10(19)
C19 Fe2 C20 C16 -118.7(2)
C13 Fe2 C20 C16 166.96(17)
O2 C8 C21 C25 15.5(3)
C7 C8 C21 C25 -166.1(2)
O2 C8 C21 C22 -162.9(2)
C7 C8 C21 C22 15.5(3)
O2 C8 C21 Fe1 105.9(2)
C7 C8 C21 Fe1 -75.7(3)
C26 Fe1 C21 C25 114.55(16)
C22 Fe1 C21 C25 -119.0(2)
C27 Fe1 C21 C25 157.26(16)
C30 Fe1 C21 C25 73.25(18)
C28 Fe1 C21 C25 -168.9(2)
C24 Fe1 C21 C25 -37.57(15)
C29 Fe1 C21 C25 41.5(4)
C23 Fe1 C21 C25 -81.24(15)
C26 Fe1 C21 C22 -126.40(16)
C27 Fe1 C21 C22 -83.70(17)
C30 Fe1 C21 C22 -167.71(15)
C25 Fe1 C21 C22 119.0(2)
C28 Fe1 C21 C22 -49.9(3)
C24 Fe1 C21 C22 81.47(15)
C29 Fe1 C21 C22 160.5(3)
C23 Fe1 C21 C22 37.80(14)
C26 Fe1 C21 C8 -4.9(2)
C22 Fe1 C21 C8 121.5(3)
C27 Fe1 C21 C8 37.8(2)
C30 Fe1 C21 C8 -46.2(2)
C25 Fe1 C21 C8 -119.5(3)
C28 Fe1 C21 C8 71.6(3)
C24 Fe1 C21 C8 -157.1(2)
C29 Fe1 C21 C8 -78.0(4)
C23 Fe1 C21 C8 159.3(2)
C25 C21 C22 C23 -0.9(3)
C8 C21 C22 C23 177.7(2)
Fe1 C21 C22 C23 -60.13(16)
C25 C21 C22 Fe1 59.20(16)
C8 C21 C22 Fe1 -122.2(2)
C26 Fe1 C22 C23 -167.58(16)
C27 Fe1 C22 C23 -125.52(16)
C30 Fe1 C22 C23 156.9(3)
C25 Fe1 C22 C23 80.83(15)
C21 Fe1 C22 C23 118.7(2)
C28 Fe1 C22 C23 -82.39(17)
C24 Fe1 C22 C23 37.25(14)
C29 Fe1 C22 C23 -47.0(3)
C26 Fe1 C22 C21 73.74(18)
C27 Fe1 C22 C21 115.79(15)
C30 Fe1 C22 C21 38.2(4)
C25 Fe1 C22 C21 -37.86(13)
C28 Fe1 C22 C21 158.92(14)
C24 Fe1 C22 C21 -81.44(15)
C29 Fe1 C22 C21 -165.7(2)
C23 Fe1 C22 C21 -118.7(2)
C21 C22 C23 C24 0.8(3)
Fe1 C22 C23 C24 -59.01(17)
C21 C22 C23 Fe1 59.85(16)
C26 Fe1 C23 C22 40.6(4)
C27 Fe1 C23 C22 75.16(18)
C30 Fe1 C23 C22 -165.5(2)
C25 Fe1 C23 C22 -82.47(15)
C21 Fe1 C23 C22 -38.30(14)
C28 Fe1 C23 C22 116.63(15)
C24 Fe1 C23 C22 -119.9(2)
C29 Fe1 C23 C22 159.29(14)
C26 Fe1 C23 C24 160.4(4)
C22 Fe1 C23 C24 119.9(2)
C27 Fe1 C23 C24 -164.98(15)
C30 Fe1 C23 C24 -45.6(3)
C25 Fe1 C23 C24 37.40(14)
C21 Fe1 C23 C24 81.56(15)
C28 Fe1 C23 C24 -123.51(15)
C29 Fe1 C23 C24 -80.84(16)
C22 C23 C24 C25 -0.4(3)
Fe1 C23 C24 C25 -59.14(17)
C22 C23 C24 Fe1 58.72(17)
C26 Fe1 C24 C25 -48.9(3)
C22 Fe1 C24 C25 82.31(16)
C27 Fe1 C24 C25 166.8(3)
C30 Fe1 C24 C25 -81.49(18)
C21 Fe1 C24 C25 37.98(15)
C28 Fe1 C24 C25 -163.82(15)
C29 Fe1 C24 C25 -123.45(16)
C23 Fe1 C24 C25 119.6(2)
C26 Fe1 C24 C23 -168.5(2)
C22 Fe1 C24 C23 -37.30(14)
C27 Fe1 C24 C23 47.2(4)
C30 Fe1 C24 C23 158.90(14)
C25 Fe1 C24 C23 -119.6(2)
C21 Fe1 C24 C23 -81.63(15)
C28 Fe1 C24 C23 76.57(18)
C29 Fe1 C24 C23 116.94(15)
C23 C24 C25 C21 -0.2(3)
Fe1 C24 C25 C21 -59.42(16)
C23 C24 C25 Fe1 59.25(17)
C22 C21 C25 C24 0.7(3)
C8 C21 C25 C24 -178.0(2)
Fe1 C21 C25 C24 59.65(17)
C22 C21 C25 Fe1 -58.98(15)
C8 C21 C25 Fe1 122.4(2)
C26 Fe1 C25 C24 157.32(17)
C22 Fe1 C25 C24 -81.08(17)
C27 Fe1 C25 C24 -171.2(2)
C30 Fe1 C25 C24 115.44(17)
C21 Fe1 C25 C24 -119.1(2)
C28 Fe1 C25 C24 46.6(4)
C29 Fe1 C25 C24 75.33(19)
C23 Fe1 C25 C24 -37.41(16)
C26 Fe1 C25 C21 -83.59(17)
C22 Fe1 C25 C21 38.01(14)
C27 Fe1 C25 C21 -52.1(3)
C30 Fe1 C25 C21 -125.47(15)
C28 Fe1 C25 C21 165.7(3)
C24 Fe1 C25 C21 119.1(2)
C29 Fe1 C25 C21 -165.58(14)
C23 Fe1 C25 C21 81.68(15)
C22 Fe1 C26 C30 -165.41(15)
C27 Fe1 C26 C30 118.8(2)
C25 Fe1 C26 C30 -80.76(18)
C21 Fe1 C26 C30 -123.90(16)
C28 Fe1 C26 C30 80.96(17)
C24 Fe1 C26 C30 -46.6(3)
C29 Fe1 C26 C30 37.42(15)
C23 Fe1 C26 C30 162.6(3)
C22 Fe1 C26 C27 75.75(19)
C30 Fe1 C26 C27 -118.8(2)
C25 Fe1 C26 C27 160.39(15)
C21 Fe1 C26 C27 117.26(16)
C28 Fe1 C26 C27 -37.89(15)
C24 Fe1 C26 C27 -165.4(2)
C29 Fe1 C26 C27 -81.42(16)
C23 Fe1 C26 C27 43.8(5)
C30 C26 C27 C28 -0.2(3)
Fe1 C26 C27 C28 59.73(18)
C30 C26 C27 Fe1 -59.96(18)
C26 Fe1 C27 C28 -118.8(2)
C22 Fe1 C27 C28 116.19(16)
C30 Fe1 C27 C28 -81.01(17)
C25 Fe1 C27 C28 -163.0(2)
C21 Fe1 C27 C28 159.91(14)
C24 Fe1 C27 C28 37.8(5)
C29 Fe1 C27 C28 -37.62(15)
C23 Fe1 C27 C28 74.52(19)
C22 Fe1 C27 C26 -125.06(16)
C30 Fe1 C27 C26 37.74(16)
C25 Fe1 C27 C26 -44.2(3)
C21 Fe1 C27 C26 -81.33(18)
C28 Fe1 C27 C26 118.8(2)
C24 Fe1 C27 C26 156.5(4)
C29 Fe1 C27 C26 81.14(17)
C23 Fe1 C27 C26 -166.72(16)
C26 C27 C28 C29 0.3(3)
Fe1 C27 C28 C29 59.68(17)
C26 C27 C28 Fe1 -59.36(18)
C26 Fe1 C28 C29 -80.86(17)
C22 Fe1 C28 C29 158.01(15)
C27 Fe1 C28 C29 -118.9(2)
C30 Fe1 C28 C29 -37.10(16)
C25 Fe1 C28 C29 37.9(4)
C21 Fe1 C28 C29 -166.0(2)
C24 Fe1 C28 C29 73.34(19)
C23 Fe1 C28 C29 115.15(16)
C26 Fe1 C28 C27 38.04(17)
C22 Fe1 C28 C27 -83.09(19)
C30 Fe1 C28 C27 81.80(18)
C25 Fe1 C28 C27 156.8(3)
C21 Fe1 C28 C27 -47.1(3)
C24 Fe1 C28 C27 -167.76(17)
C29 Fe1 C28 C27 118.9(2)
C23 Fe1 C28 C27 -125.94(17)
C27 C28 C29 C30 -0.3(3)
Fe1 C28 C29 C30 59.15(17)
C27 C28 C29 Fe1 -59.43(17)
C26 Fe1 C29 C30 -37.73(17)
C22 Fe1 C29 C30 -169.9(2)
C27 Fe1 C29 C30 -81.90(18)
C25 Fe1 C29 C30 73.58(19)
C21 Fe1 C29 C30 41.8(4)
C28 Fe1 C29 C30 -119.8(2)
C24 Fe1 C29 C30 114.64(17)
C23 Fe1 C29 C30 156.75(16)
C26 Fe1 C29 C28 82.11(18)
C22 Fe1 C29 C28 -50.0(3)
C27 Fe1 C29 C28 37.94(17)
C30 Fe1 C29 C28 119.8(2)
C25 Fe1 C29 C28 -166.59(15)
C21 Fe1 C29 C28 161.7(3)
C24 Fe1 C29 C28 -125.53(16)
C23 Fe1 C29 C28 -83.41(18)
C28 C29 C30 C26 0.1(3)
Fe1 C29 C30 C26 59.39(18)
C28 C29 C30 Fe1 -59.25(17)
C27 C26 C30 C29 0.1(3)
Fe1 C26 C30 C29 -59.81(18)
C27 C26 C30 Fe1 59.87(18)
C26 Fe1 C30 C29 119.2(2)
C22 Fe1 C30 C29 164.8(3)
C27 Fe1 C30 C29 81.14(17)
C25 Fe1 C30 C29 -124.51(15)
C21 Fe1 C30 C29 -165.32(14)
C28 Fe1 C30 C29 37.22(15)
C24 Fe1 C30 C29 -82.53(17)
C23 Fe1 C30 C29 -50.5(3)
C22 Fe1 C30 C26 45.7(4)
C27 Fe1 C30 C26 -38.02(17)
C25 Fe1 C30 C26 116.33(17)
C21 Fe1 C30 C26 75.51(19)
C28 Fe1 C30 C26 -81.95(18)
C24 Fe1 C30 C26 158.31(16)
C29 Fe1 C30 C26 -119.2(2)
C23 Fe1 C30 C26 -169.7(2)
